data_2020111
loop_
_publ_author_name
'Dennany, Lynn'
'Kennedy, Alan R.'
'Walker, Brandon'

_publ_section_title
;
 The hydrochloride and hydrobromide salt forms of (S)-amphetamine
;
_journal_coeditor_code FM3034
_journal_issue 10
_journal_name_full 'Acta Crystallographica Section C Structural Chemistry'
_journal_paper_doi 10.1107/S2053229615015867
_journal_volume 71
_journal_year 2015
_chemical_formula_iupac 'C9 H14 N +, Br -'
_chemical_formula_moiety 'C9 H14 N +, Br -'
_chemical_formula_sum 'C9 H14 Br N'
_chemical_formula_weight 216.12
_chemical_name_common
;
(<i>S</i>)-Amphetamine hydrobromide
;
_chemical_name_systematic
;
(2<i>S</i>)-1-Phenylpropan-2-aminium bromide
;
_space_group_IT_number 4
_symmetry_cell_setting monoclinic
_symmetry_space_group_name_Hall 'P 2yb'
_symmetry_space_group_name_H-M 'P 1 21 1'
_atom_sites_solution_hydrogens geom
_atom_sites_solution_primary direct
_atom_sites_solution_secondary difmap
_audit_creation_method SHELXL-97
_cell_angle_alpha 90.00
_cell_angle_beta 94.079(2)
_cell_angle_gamma 90.00
_cell_formula_units_Z 2
_cell_length_a 5.2366(4)
_cell_length_b 8.4264(5)
_cell_length_c 11.3895(8)
_cell_measurement_reflns_used 5999
_cell_measurement_temperature 100(2)
_cell_measurement_theta_max 27.5
_cell_measurement_theta_min 3.0
_cell_volume 501.30(6)
_computing_cell_refinement
;
CrystalClear-SM Expert (Rigaku, 2012)
;
_computing_data_collection
;
CrystalClear-SM Expert (Rigaku, 2012)
;
_computing_data_reduction
;
CrystalClear-SM Expert (Rigaku, 2012)
;
_computing_molecular_graphics
;
ORTEP-3 for Windows (Farrugia, 2012) and Mercury (Macrae <i>et al.</i>,
2008)
;
_computing_publication_material
;
SHELXL97 (Sheldrick, 2008)
;
_computing_structure_refinement
;
SHELXL97 (Sheldrick, 2008)
;
_computing_structure_solution
;
SIR97 (Altomare <i>et al.</i>,  1994
;
_diffrn_ambient_temperature 100(2)
_diffrn_detector_area_resol_mean 28.5714
_diffrn_measured_fraction_theta_full 0.998
_diffrn_measured_fraction_theta_max 0.909
_diffrn_measurement_device
;
AFC12 (Right): Kappa 3 circle
;
_diffrn_measurement_device_type
;
Rigaku Saturn724+ (2x2 bin mode)
;
_diffrn_measurement_method 'profile data from \w scans'
_diffrn_radiation_monochromator graphite
_diffrn_radiation_source 'fine-focus sealed tube'
_diffrn_radiation_type MoK\a
_diffrn_radiation_wavelength 0.71069
_diffrn_reflns_av_R_equivalents 0.0192
_diffrn_reflns_av_sigmaI/netI 0.0165
_diffrn_reflns_limit_h_max 7
_diffrn_reflns_limit_h_min -7
_diffrn_reflns_limit_k_max 10
_diffrn_reflns_limit_k_min -11
_diffrn_reflns_limit_l_max 15
_diffrn_reflns_limit_l_min -16
_diffrn_reflns_number 5432
_diffrn_reflns_theta_full 27.00
_diffrn_reflns_theta_max 30.08
_diffrn_reflns_theta_min 3.01
_diffrn_standards_decay_% 0
_diffrn_standards_interval_count 0
_diffrn_standards_interval_time 0
_diffrn_standards_number 0
_exptl_absorpt_coefficient_mu 4.042
_exptl_absorpt_correction_T_max 1.000
_exptl_absorpt_correction_T_min 0.711
_exptl_absorpt_correction_type multi-scan
_exptl_absorpt_process_details
;
(CrystalClear-SM Expert; Rigaku, 2012)
;
_exptl_crystal_colour colourless
_exptl_crystal_density_diffrn 1.432
_exptl_crystal_density_method 'not measured'
_exptl_crystal_description blade
_exptl_crystal_F_000 220
_exptl_crystal_size_max 0.25
_exptl_crystal_size_mid 0.18
_exptl_crystal_size_min 0.12
_refine_diff_density_max 0.292
_refine_diff_density_min -0.387
_refine_ls_abs_structure_details
;
Flack (1983), with 962 Friedel pairs
;
_refine_ls_abs_structure_Flack 0.003(10)
_refine_ls_extinction_coef 0.045(3)
_refine_ls_extinction_expression Fc^*^=kFc[1+0.001xFc^2^\l^3^/sin(2\q)]^-1/4^
_refine_ls_extinction_method
;
SHELXL97 (Sheldrick, 2008)
;
_refine_ls_goodness_of_fit_ref 1.082
_refine_ls_hydrogen_treatment mixed
_refine_ls_matrix_type full
_refine_ls_number_parameters 115
_refine_ls_number_reflns 2383
_refine_ls_number_restraints 1
_refine_ls_restrained_S_all 1.082
_refine_ls_R_factor_all 0.0200
_refine_ls_R_factor_gt 0.0197
_refine_ls_shift/su_max 0.001
_refine_ls_shift/su_mean 0.000
_refine_ls_structure_factor_coef Fsqd
_refine_ls_weighting_details 'calc w=1/[\s^2^(Fo^2^)+(0.0329P)^2^+0.1173P] where P=(Fo^2^+2Fc^2^)/3'
_refine_ls_weighting_scheme calc
_refine_ls_wR_factor_gt 0.0513
_refine_ls_wR_factor_ref 0.0515
_reflns_number_gt 2343
_reflns_number_total 2383
_reflns_threshold_expression I>2\s(I)
_cod_data_source_file fm3034sup1.cif
_cod_data_source_block II
_cod_original_sg_symbol_H-M 'P 21'
_cod_database_code 2020111
_cod_database_fobs_code 2020111

loop_
_symmetry_equiv_pos_as_xyz
'x, y, z'
'-x, y+1/2, -z'

loop_
_atom_site_type_symbol
_atom_site_label
_atom_site_fract_x
_atom_site_fract_y
_atom_site_fract_z
_atom_site_U_iso_or_equiv
_atom_site_adp_type
_atom_site_calc_flag
_atom_site_refinement_flags
_atom_site_occupancy
_atom_site_symmetry_multiplicity
Br Br1 0.08467(3) 0.71309(4) 0.418045(13) 0.02270(7) Uani d . 1 1
N N1 0.6129(4) 0.5569(2) 0.55110(15) 0.0206(3) Uani d . 1 1
C C1 0.6190(5) 0.7824(3) 0.6887(2) 0.0267(5) Uani d . 1 1
H H1A 0.7315 0.8410 0.6389 0.040 Uiso calc R 1 1
H H1B 0.6541 0.8148 0.7709 0.040 Uiso calc R 1 1
H H1C 0.4400 0.8055 0.6636 0.040 Uiso calc R 1 1
C C2 0.6679(4) 0.6056(3) 0.67731(19) 0.0198(4) Uani d . 1 1
H H2 0.8533 0.5854 0.6994 0.024 Uiso calc R 1 1
C C3 0.5097(3) 0.5028(2) 0.75640(17) 0.0202(4) Uani d . 1 1
H H3A 0.3326 0.5442 0.7546 0.024 Uiso calc R 1 1
H H3B 0.5024 0.3927 0.7260 0.024 Uiso calc R 1 1
C C4 0.6258(3) 0.5028(2) 0.88157(17) 0.0187(3) Uani d . 1 1
C C5 0.8463(4) 0.4144(2) 0.91057(17) 0.0209(4) Uani d . 1 1
H H5 0.9208 0.3539 0.8514 0.025 Uiso calc R 1 1
C C6 0.9585(4) 0.4134(3) 1.02495(18) 0.0237(4) Uani d . 1 1
H H6 1.1085 0.3524 1.0435 0.028 Uiso calc R 1 1
C C7 0.8511(4) 0.5017(3) 1.11225(19) 0.0262(4) Uani d . 1 1
H H7 0.9281 0.5019 1.1903 0.031 Uiso calc R 1 1
C C8 0.6311(4) 0.5894(3) 1.08438(19) 0.0269(4) Uani d . 1 1
H H8 0.5567 0.6492 1.1439 0.032 Uiso calc R 1 1
C C9 0.5187(4) 0.5905(3) 0.97025(18) 0.0240(4) Uani d . 1 1
H H9 0.3680 0.6511 0.9522 0.029 Uiso calc R 1 1
H H1N 0.649(5) 0.461(4) 0.542(2) 0.030(7) Uiso d . 1 1
H H2N 0.724(5) 0.604(4) 0.501(3) 0.033(7) Uiso d . 1 1
H H3N 0.442(6) 0.576(4) 0.524(3) 0.038(8) Uiso d . 1 1

loop_
_atom_site_aniso_label
_atom_site_aniso_U_11
_atom_site_aniso_U_22
_atom_site_aniso_U_33
_atom_site_aniso_U_12
_atom_site_aniso_U_13
_atom_site_aniso_U_23
Br1 0.02399(10) 0.02052(10) 0.02300(10) -0.00361(9) -0.00246(6) 0.00244(9)
N1 0.0249(8) 0.0182(8) 0.0183(7) 0.0019(6) -0.0017(6) 0.0003(6)
C1 0.0379(14) 0.0202(11) 0.0209(10) -0.0013(9) -0.0059(9) -0.0007(8)
C2 0.0210(9) 0.0203(10) 0.0174(9) -0.0024(8) -0.0029(7) 0.0023(8)
C3 0.0175(8) 0.0216(9) 0.0210(8) -0.0022(7) -0.0029(6) 0.0018(7)
C4 0.0185(8) 0.0185(9) 0.0191(8) -0.0040(7) 0.0015(6) 0.0013(7)
C5 0.0217(9) 0.0221(9) 0.0190(8) 0.0006(7) 0.0018(7) 0.0017(7)
C6 0.0218(9) 0.0271(10) 0.0218(9) -0.0007(7) -0.0021(7) 0.0038(7)
C7 0.0318(10) 0.0258(10) 0.0204(8) -0.0069(8) -0.0030(8) 0.0029(8)
C8 0.0374(11) 0.0222(10) 0.0217(9) -0.0001(8) 0.0055(8) -0.0024(8)
C9 0.0257(9) 0.0206(9) 0.0258(10) 0.0035(7) 0.0029(8) 0.0015(8)

loop_
_atom_type_symbol
_atom_type_description
_atom_type_scat_dispersion_real
_atom_type_scat_dispersion_imag
_atom_type_scat_source
Br Br -0.2901 2.4595 'International Tables Vol C Tables 4.2.6.8 and 6.1.1.4'
N N 0.0061 0.0033 'International Tables Vol C Tables 4.2.6.8 and 6.1.1.4'
C C 0.0033 0.0016 'International Tables Vol C Tables 4.2.6.8 and 6.1.1.4'
H H 0.0000 0.0000 'International Tables Vol C Tables 4.2.6.8 and 6.1.1.4'

loop_
_geom_angle_atom_site_label_1
_geom_angle_atom_site_label_2
_geom_angle_atom_site_label_3
_geom_angle
C2 N1 H1N 110.3(19)
C2 N1 H2N 112.5(18)
H1N N1 H2N 100(2)
C2 N1 H3N 112.6(19)
H1N N1 H3N 110(3)
H2N N1 H3N 111(3)
C2 C1 H1A 109.5
C2 C1 H1B 109.5
H1A C1 H1B 109.5
C2 C1 H1C 109.5
H1A C1 H1C 109.5
H1B C1 H1C 109.5
N1 C2 C1 109.1(2)
N1 C2 C3 109.44(17)
C1 C2 C3 113.74(19)
N1 C2 H2 108.1
C1 C2 H2 108.1
C3 C2 H2 108.1
C4 C3 C2 110.88(16)
C4 C3 H3A 109.5
C2 C3 H3A 109.5
C4 C3 H3B 109.5
C2 C3 H3B 109.5
H3A C3 H3B 108.1
C5 C4 C9 118.60(18)
C5 C4 C3 119.65(18)
C9 C4 C3 121.76(18)
C6 C5 C4 120.84(18)
C6 C5 H5 119.6
C4 C5 H5 119.6
C5 C6 C7 120.05(19)
C5 C6 H6 120.0
C7 C6 H6 120.0
C8 C7 C6 119.52(19)
C8 C7 H7 120.2
C6 C7 H7 120.2
C7 C8 C9 120.5(2)
C7 C8 H8 119.7
C9 C8 H8 119.7
C8 C9 C4 120.46(19)
C8 C9 H9 119.8
C4 C9 H9 119.8

loop_
_geom_bond_atom_site_label_1
_geom_bond_atom_site_label_2
_geom_bond_distance
N1 C2 1.503(3)
N1 H1N 0.83(3)
N1 H2N 0.93(3)
N1 H3N 0.94(3)
C1 C2 1.519(3)
C1 H1A 0.9800
C1 H1B 0.9800
C1 H1C 0.9800
C2 C3 1.534(3)
C2 H2 1.0000
C3 C4 1.509(3)
C3 H3A 0.9900
C3 H3B 0.9900
C4 C5 1.394(3)
C4 C9 1.400(3)
C5 C6 1.391(3)
C5 H5 0.9500
C6 C7 1.392(3)
C6 H6 0.9500
C7 C8 1.386(3)
C7 H7 0.9500
C8 C9 1.388(3)
C8 H8 0.9500
C9 H9 0.9500

loop_
_geom_hbond_atom_site_label_D
_geom_hbond_atom_site_label_H
_geom_hbond_atom_site_label_A
_geom_hbond_site_symmetry_A
_geom_hbond_distance_DH
_geom_hbond_distance_HA
_geom_hbond_distance_DA
_geom_hbond_angle_DHA
N1 H1N Br1 2_646 0.83(3) 2.54(3) 3.3080(19) 154(2)
N1 H2N Br1 1_655 0.93(3) 2.36(3) 3.2656(19) 165(3)
N1 H3N Br1 . 0.94(3) 2.44(3) 3.3296(18) 157(3)

loop_
_geom_torsion_atom_site_label_1
_geom_torsion_atom_site_label_2
_geom_torsion_atom_site_label_3
_geom_torsion_atom_site_label_4
_geom_torsion
N1 C2 C3 C4 158.84(17)
C1 C2 C3 C4 -78.9(2)
C2 C3 C4 C5 -75.2(2)
C2 C3 C4 C9 104.5(2)
C9 C4 C5 C6 -0.3(3)
C3 C4 C5 C6 179.42(19)
C4 C5 C6 C7 -0.1(3)
C5 C6 C7 C8 0.5(3)
C6 C7 C8 C9 -0.4(3)
C7 C8 C9 C4 0.1(3)
C5 C4 C9 C8 0.3(3)
C3 C4 C9 C8 -179.38(18)
